data_7157186
loop_
_publ_author_name
'Moraes, Paulo A.'
'Lobo, Marcio M.'
'Marangoni, M\'ario A'
'Meyer, Alexandre R.'
'Frizzo, Clarissa P.'
'Bonacorso, Helio G.'
'Martins, Marcos A. P.'
'Zanatta, Nilo'

_publ_section_title
;
 Chemo- and regioselective reactions of 5-bromo enones/enaminones with
 pyrazoles.
;
_journal_issue 9
_journal_name_full 'Organic &amp; biomolecular chemistry'
_journal_page_first 2384
_journal_page_last 2392
_journal_paper_doi 10.1039/c9ob00234k
_journal_volume 17
_journal_year 2019
_chemical_formula_moiety 'C14 H17 F6 N3 O'
_chemical_formula_sum 'C14 H17 F6 N3 O'
_chemical_formula_weight 357.31
_chemical_melting_point ?
_chemical_name_common pyrazole
_chemical_name_systematic
;
'4-(diethylamino)-5-(5-methyl-3-(trifluoromethyl)-1H-pyrazol-1-yl)pent-3-en-2-on
;
_space_group_IT_number 61
_space_group_name_Hall '-P 2ac 2ab'
_space_group_name_H-M_alt 'P b c a'
_symmetry_cell_setting orthorhombic
_symmetry_space_group_name_Hall '-P 2ac 2ab'
_symmetry_space_group_name_H-M 'P b c a'
_atom_sites_solution_hydrogens geom
_atom_sites_solution_primary direct
_atom_sites_solution_secondary difmap
_audit_conform_dict_location ftp://ftp.iucr.org/pub/cif_core.dic
_audit_conform_dict_name cif_core.dic
_audit_conform_dict_version 2.4
_audit_creation_date 2016-06-21T14:03:59-00:00
_audit_creation_method 'WinGX routine CIF_UPDATE'
_audit_update_record
;
2016-06-23 deposited with the CCDC.
2019-01-30 downloaded from the CCDC.
;
_cell_angle_alpha 90.000(5)
_cell_angle_beta 90.000(5)
_cell_angle_gamma 90.000(5)
_cell_formula_units_Z 8
_cell_length_a 11.650(5)
_cell_length_b 18.430(5)
_cell_length_c 15.238(5)
_cell_measurement_reflns_used 9898
_cell_measurement_temperature 293(2)
_cell_measurement_theta_max 28.2
_cell_measurement_theta_min 2.462
_cell_volume 3272(2)
_computing_cell_refinement 'BRUKER SANT'
_computing_data_collection 'BRUKER APEX-III'
_computing_data_reduction 'BRUKER SOFTWARE'
_computing_molecular_graphics 'ORTEP-3 (Farrugia, 2000)'
_computing_publication_material 'SHELXL-97 (Sheldrick, 1997)'
_computing_structure_refinement 'SHELXL-97 (Sheldrick, 2008)'
_computing_structure_solution 'SHELXL97 (Sheldrick, 1997)'
_diffrn_ambient_temperature 293(2)
_diffrn_detector_area_resol_mean none
_diffrn_measured_fraction_theta_full 0.927
_diffrn_measured_fraction_theta_max 0.927
_diffrn_measurement_device_type 'D8 VENTURE'
_diffrn_measurement_method 'phi and omega scans'
_diffrn_radiation_monochromator graphite
_diffrn_radiation_type MoK\a
_diffrn_radiation_wavelength 0.71073
_diffrn_reflns_av_R_equivalents 0.1619
_diffrn_reflns_av_unetI/netI 0.1039
_diffrn_reflns_limit_h_max 14
_diffrn_reflns_limit_h_min -15
_diffrn_reflns_limit_k_max 19
_diffrn_reflns_limit_k_min -22
_diffrn_reflns_limit_l_max 20
_diffrn_reflns_limit_l_min -12
_diffrn_reflns_number 9329
_diffrn_reflns_theta_full 28.29
_diffrn_reflns_theta_max 28.29
_diffrn_reflns_theta_min 2.46
_diffrn_standards_decay_% none
_diffrn_standards_interval_count none
_diffrn_standards_interval_time none
_diffrn_standards_number none
_exptl_absorpt_coefficient_mu 0.14
_exptl_absorpt_correction_T_max 0.97
_exptl_absorpt_correction_T_min 0.932
_exptl_absorpt_correction_type gaussian
_exptl_absorpt_process_details XPREP
_exptl_crystal_colour colourless
_exptl_crystal_density_diffrn 1.451
_exptl_crystal_density_meas ?
_exptl_crystal_density_method 'not measured'
_exptl_crystal_description block
_exptl_crystal_F_000 1472
_exptl_crystal_size_max 0.501
_exptl_crystal_size_mid 0.481
_exptl_crystal_size_min 0.221
_refine_diff_density_max 1.802
_refine_diff_density_min -1.009
_refine_diff_density_rms 0.128
_refine_ls_extinction_coef none
_refine_ls_extinction_method none
_refine_ls_goodness_of_fit_ref 1.049
_refine_ls_hydrogen_treatment constr
_refine_ls_matrix_type full
_refine_ls_number_parameters 217
_refine_ls_number_reflns 3772
_refine_ls_number_restraints 0
_refine_ls_restrained_S_all 1.049
_refine_ls_R_factor_all 0.1432
_refine_ls_R_factor_gt 0.1065
_refine_ls_shift/su_max 0
_refine_ls_shift/su_mean 0
_refine_ls_structure_factor_coef Fsqd
_refine_ls_weighting_details 'calc w=1/[\s^2^(Fo^2^)+(0.1774P)^2^+6.3175P] where P=(Fo^2^+2Fc^2^)/3'
_refine_ls_weighting_scheme calc
_refine_ls_wR_factor_gt 0.2811
_refine_ls_wR_factor_ref 0.3125
_reflns_number_gt 2538
_reflns_number_total 3772
_reflns_threshold_expression >2\s(I)
_cod_data_source_file c9ob00234k2.cif
_cod_data_source_block mo_mmv0080_01a
_cod_depositor_comments
;
The following automatic conversions were performed:

data item '_chemical_melting_point' value 'none' was changed to '?'
-- the value is undefined or not given.

data item '_symmetry_cell_setting' value 'Orthorhombic' was changed
to 'orthorhombic' in accordance with the
/home/data/users/saulius/crontab/automatic-downloads/current/RSC/lib/dictionaries/cif_core.dic
dictionary named 'cif_core.dic' version 2.4.2 last updated on
2011-04-26.

data item '_exptl_crystal_density_meas' value 'none' was changed to
'?' -- the value is perceived as not measured.

Automatic conversion script
Id: cif_fix_values 6909 2019-04-08 15:41:33Z antanas 
;
_cod_original_sg_symbol_H-M Pbca
_cod_database_code 7157186

loop_
_symmetry_equiv_pos_as_xyz
'x, y, z'
'-x+1/2, -y, z+1/2'
'x+1/2, -y+1/2, -z'
'-x, y+1/2, -z+1/2'
'-x, -y, -z'
'x-1/2, y, -z-1/2'
'-x-1/2, y-1/2, z'
'x, -y-1/2, z-1/2'

loop_
_atom_site_label
_atom_site_type_symbol
_atom_site_fract_x
_atom_site_fract_y
_atom_site_fract_z
_atom_site_U_iso_or_equiv
_atom_site_adp_type
_atom_site_occupancy
_atom_site_symmetry_multiplicity
_atom_site_calc_flag
_atom_site_refinement_flags
F13 F 0.8504(2) 0.14158(15) 0.93054(13) 0.0297(7) Uani 1 1 d .
F14 F 0.68818(19) 0.11934(18) 0.87267(14) 0.0378(8) Uani 1 1 d .
C8 C 0.8111(3) 0.0899(2) 0.6235(2) 0.0158(8) Uani 1 1 d .
C5 C 0.9749(3) 0.2016(2) 0.5200(2) 0.0218(9) Uani 1 1 d .
O1 O 0.9519(2) 0.15234(17) 0.77674(16) 0.0247(7) Uani 1 1 d .
C81 C 0.7655(3) 0.0358(2) 0.4779(2) 0.0211(9) Uani 1 1 d .
H81A H 0.7174 -0.0064 0.4681 0.025 Uiso 1 1 calc R
H81B H 0.8447 0.0196 0.4799 0.025 Uiso 1 1 calc R
N8 N 0.7349(3) 0.06911(19) 0.56294(18) 0.0178(7) Uani 1 1 d .
C83 C 0.6104(3) 0.0704(2) 0.5806(2) 0.0231(9) Uani 1 1 d .
H83A H 0.5692 0.0753 0.5256 0.028 Uiso 1 1 calc R
H83B H 0.5923 0.1122 0.6167 0.028 Uiso 1 1 calc R
C84 C 0.5706(3) 0.0017(3) 0.6272(3) 0.0304(10) Uani 1 1 d .
H84A H 0.4895 0.0044 0.6377 0.046 Uiso 1 1 calc R
H84B H 0.6103 -0.0029 0.6821 0.046 Uiso 1 1 calc R
H84C H 0.587 -0.0397 0.5911 0.046 Uiso 1 1 calc R
N2 N 1.0235(2) 0.09460(19) 0.45795(18) 0.0192(7) Uani 1 1 d .
N1 N 0.9744(2) 0.12872(19) 0.52749(17) 0.0169(7) Uani 1 1 d .
C7 C 0.9380(3) 0.0847(2) 0.6026(2) 0.0166(8) Uani 1 1 d .
H7A H 0.9813 0.0997 0.6539 0.02 Uiso 1 1 calc R
H7B H 0.9569 0.0343 0.5909 0.02 Uiso 1 1 calc R
C4 C 1.0268(3) 0.2165(2) 0.4405(2) 0.0230(9) Uani 1 1 d .
H4 H 1.0408 0.2618 0.4158 0.028 Uiso 1 1 calc R
C3 C 1.0536(3) 0.1493(2) 0.4057(2) 0.0209(9) Uani 1 1 d .
F12 F 0.7588(3) 0.22673(17) 0.86629(17) 0.0448(8) Uani 1 1 d .
C82 C 0.7507(3) 0.0885(3) 0.4021(2) 0.0292(10) Uani 1 1 d .
H82A H 0.7708 0.0649 0.3481 0.044 Uiso 1 1 calc R
H82B H 0.7996 0.1298 0.4108 0.044 Uiso 1 1 calc R
H82C H 0.6722 0.1042 0.3994 0.044 Uiso 1 1 calc R
C6 C 1.1082(4) 0.1330(3) 0.3197(2) 0.0273(10) Uani 1 1 d .
C10 C 0.8483(3) 0.1388(2) 0.7746(2) 0.0193(8) Uani 1 1 d .
C9 C 0.7767(3) 0.1126(2) 0.7067(2) 0.0199(8) Uani 1 1 d .
H9 H 0.6985 0.1103 0.7189 0.024 Uiso 1 1 calc R
C11 C 0.7842(3) 0.1567(2) 0.8607(2) 0.0217(9) Uani 1 1 d .
F3 F 1.1712(5) 0.1842(3) 0.2912(3) 0.109(2) Uani 1 1 d .
F2 F 1.0323(4) 0.1272(4) 0.2564(2) 0.116(2) Uani 1 1 d .
F1 F 1.1605(6) 0.0738(3) 0.3168(3) 0.155(3) Uani 1 1 d .
C51 C 0.9294(4) 0.2513(3) 0.5895(2) 0.0301(10) Uani 1 1 d .
H51A H 0.8993 0.2231 0.6372 0.045 Uiso 1 1 calc R
H51B H 0.8695 0.2809 0.5653 0.045 Uiso 1 1 calc R
H51C H 0.9903 0.2817 0.6106 0.045 Uiso 1 1 calc R

loop_
_atom_site_aniso_label
_atom_site_aniso_U_11
_atom_site_aniso_U_22
_atom_site_aniso_U_33
_atom_site_aniso_U_23
_atom_site_aniso_U_13
_atom_site_aniso_U_12
F13 0.0267(11) 0.0576(19) 0.0048(9) 0.0008(9) -0.0028(8) -0.0043(11)
F14 0.0185(11) 0.083(2) 0.0125(10) -0.0067(11) 0.0053(8) -0.0149(13)
C8 0.0150(15) 0.024(2) 0.0087(14) 0.0029(13) -0.0030(11) 0.0022(14)
C5 0.0228(17) 0.033(3) 0.0096(15) 0.0003(14) -0.0026(13) 0.0026(16)
O1 0.0158(12) 0.048(2) 0.0098(11) -0.0024(11) -0.0006(9) -0.0007(12)
C81 0.0194(16) 0.035(3) 0.0086(14) -0.0055(14) -0.0011(12) -0.0021(16)
N8 0.0163(14) 0.029(2) 0.0082(12) -0.0029(11) -0.0027(10) 0.0020(13)
C83 0.0150(16) 0.041(3) 0.0130(15) -0.0022(15) -0.0025(12) -0.0003(16)
C84 0.0215(18) 0.046(3) 0.0238(18) -0.0024(18) -0.0005(14) -0.0085(19)
N2 0.0188(14) 0.032(2) 0.0066(12) 0.0002(11) 0.0021(10) 0.0018(13)
N1 0.0134(13) 0.031(2) 0.0062(12) 0.0005(11) 0.0004(10) 0.0010(12)
C7 0.0162(16) 0.028(2) 0.0056(13) 0.0018(12) 0.0007(11) 0.0014(15)
C4 0.0271(18) 0.030(2) 0.0120(15) 0.0040(14) 0.0023(13) -0.0013(17)
C3 0.0206(17) 0.035(3) 0.0076(14) 0.0015(14) 0.0003(12) -0.0005(16)
F12 0.066(2) 0.043(2) 0.0248(13) -0.0038(12) 0.0110(12) 0.0191(15)
C82 0.0270(19) 0.052(3) 0.0083(15) 0.0006(16) -0.0046(13) -0.0005(19)
C6 0.032(2) 0.038(3) 0.0120(16) 0.0017(15) 0.0091(14) -0.0010(19)
C10 0.0202(16) 0.030(2) 0.0073(13) 0.0005(13) 0.0015(12) 0.0010(15)
C9 0.0135(15) 0.037(2) 0.0094(14) -0.0015(14) 0.0001(12) -0.0001(15)
C11 0.0179(17) 0.039(3) 0.0076(14) -0.0012(14) -0.0011(12) -0.0010(16)
F3 0.169(5) 0.101(4) 0.057(2) -0.030(2) 0.082(3) -0.071(3)
F2 0.079(3) 0.242(7) 0.0253(17) -0.050(3) 0.0082(17) -0.004(3)
F1 0.264(7) 0.134(5) 0.067(3) 0.063(3) 0.122(4) 0.141(5)
C51 0.044(2) 0.035(3) 0.0123(16) -0.0015(15) 0.0043(15) 0.002(2)

loop_
_atom_type_symbol
_atom_type_description
_atom_type_scat_dispersion_real
_atom_type_scat_dispersion_imag
_atom_type_scat_source
C C 0.0033 0.0016 'International Tables Vol C Tables 4.2.6.8 and 6.1.1.4'
H H 0 0 'International Tables Vol C Tables 4.2.6.8 and 6.1.1.4'
N N 0.0061 0.0033 'International Tables Vol C Tables 4.2.6.8 and 6.1.1.4'
O O 0.0106 0.006 'International Tables Vol C Tables 4.2.6.8 and 6.1.1.4'
F F 0.0171 0.0103 'International Tables Vol C Tables 4.2.6.8 and 6.1.1.4'

loop_
_geom_angle_atom_site_label_1
_geom_angle_atom_site_label_2
_geom_angle_atom_site_label_3
_geom_angle
N8 C8 C9 121.5(3)
N8 C8 C7 119.0(3)
C9 C8 C7 119.4(3)
N1 C5 C4 105.9(3)
N1 C5 C51 123.3(3)
C4 C5 C51 130.8(4)
N8 C81 C82 112.0(4)
C8 N8 C83 121.5(3)
C8 N8 C81 124.4(3)
C83 N8 C81 113.8(3)
N8 C83 C84 111.7(3)
C3 N2 N1 103.1(3)
C5 N1 N2 113.2(3)
C5 N1 C7 128.2(3)
N2 N1 C7 118.3(3)
N1 C7 C8 114.3(3)
C3 C4 C5 104.8(4)
N2 C3 C4 113.0(3)
N2 C3 C6 119.1(4)
C4 C3 C6 127.9(4)
F1 C6 F3 110.8(5)
F1 C6 F2 103.3(6)
F3 C6 F2 101.4(5)
F1 C6 C3 114.6(4)
F3 C6 C3 113.4(4)
F2 C6 C3 112.1(4)
O1 C10 C9 131.8(3)
O1 C10 C11 114.0(3)
C9 C10 C11 114.2(3)
C8 C9 C10 126.7(3)
F14 C11 F12 107.9(3)
F14 C11 F13 105.5(3)
F12 C11 F13 106.2(3)
F14 C11 C10 114.4(3)
F12 C11 C10 111.7(3)
F13 C11 C10 110.6(3)

loop_
_geom_bond_atom_site_label_1
_geom_bond_atom_site_label_2
_geom_bond_distance
F13 C11 1.343(4)
F14 C11 1.327(5)
C8 N8 1.336(4)
C8 C9 1.395(5)
C8 C7 1.514(5)
C5 N1 1.348(6)
C5 C4 1.383(5)
C5 C51 1.497(5)
O1 C10 1.233(4)
C81 N8 1.477(4)
C81 C82 1.520(6)
N8 C83 1.476(5)
C83 C84 1.524(6)
N2 C3 1.332(5)
N2 N1 1.358(4)
N1 C7 1.466(4)
C4 C3 1.382(6)
C3 C6 1.488(5)
F12 C11 1.327(6)
C6 F1 1.252(6)
C6 F3 1.272(6)
C6 F2 1.313(6)
C10 C9 1.413(5)
C10 C11 1.545(5)
